data_1552737
loop_
_publ_author_name
'Ly, Jack'
'Martin, Kara'
'Thomas, Simil'
'Yamashita, Masataka'
'Yu, Beihang'
'Pointer, Craig A.'
'Yamada, Hiroko'
'Carter, Kenneth R.'
'Parkin, Sean'
'Zhang, Lei'
'Bredas, Jean-Luc'
'Young, Elizabeth R.'
'Briseno, Alejandro L.'

_publ_section_title
;
 Short Excited-State Lifetimes Enable Photo-Oxidatively Stable Rubrene
 Derivatives.
;
_journal_issue 35
_journal_name_full 'The journal of physical chemistry. A'
_journal_page_first 7558
_journal_paper_doi 10.1021/acs.jpca.9b04203
_journal_volume 123
_journal_year 2019
_chemical_formula_moiety '2(C46 H28 O2), C H2 Cl2, C3 H7'
_chemical_formula_sum 'C48 H32.5 Cl O2'
_chemical_formula_weight 676.69
_space_group_crystal_system triclinic
_space_group_IT_number 2
_space_group_name_Hall '-P 1'
_space_group_name_H-M_alt 'P -1'
_atom_sites_solution_hydrogens difmap
_atom_sites_solution_primary direct
_atom_sites_solution_secondary difmap
_audit_creation_method 'SHELXL-2014/7 and CIFFIX'
_cell_angle_alpha 82.0691(8)
_cell_angle_beta 84.5147(8)
_cell_angle_gamma 80.9008(8)
_cell_formula_units_Z 2
_cell_length_a 11.4722(1)
_cell_length_b 11.9239(2)
_cell_length_c 12.9872(2)
_cell_measurement_reflns_used 7923
_cell_measurement_temperature 90.0(2)
_cell_measurement_theta_max 27.48
_cell_measurement_theta_min 1.00
_cell_volume 1732.48(4)
_computing_cell_refinement '<i>SCALEPACK</i> (Otwinowski & Minor, 2006)'
_computing_data_collection '<i>COLLECT</i> (Nonius, 1998)'
_computing_data_reduction '<i>DENZO-SMN</i> (Otwinowski & Minor, 2006)'
_computing_molecular_graphics '<i>XP in SHELXTL</i> (Sheldrick, 2008)'
_computing_publication_material '<i>SHELX</i> (Sheldrick, 2008) and <i>CIFFIX</i> (Parkin, 2013)'
_computing_structure_refinement '<i>SHELXL-2014/7</i> (Sheldrick, 2015b)'
_computing_structure_solution '<i>SHELXT</i> (Sheldrick, 2015a)'
_diffrn_ambient_temperature 90.0(2)
_diffrn_detector_area_resol_mean 9.1
_diffrn_measured_fraction_theta_full 1.000
_diffrn_measured_fraction_theta_max 0.999
_diffrn_measurement_device_type 'Nonius KappaCCD diffractometer'
_diffrn_measurement_method '\f and \w scans at fixed \c = 55\%'
_diffrn_radiation_type MoK\a
_diffrn_radiation_wavelength 0.71073
_diffrn_reflns_av_R_equivalents 0.0260
_diffrn_reflns_av_unetI/netI 0.0230
_diffrn_reflns_Laue_measured_fraction_full 1.000
_diffrn_reflns_Laue_measured_fraction_max 0.999
_diffrn_reflns_limit_h_max 14
_diffrn_reflns_limit_h_min -14
_diffrn_reflns_limit_k_max 15
_diffrn_reflns_limit_k_min -15
_diffrn_reflns_limit_l_max 16
_diffrn_reflns_limit_l_min -16
_diffrn_reflns_number 52469
_diffrn_reflns_point_group_measured_fraction_full 1.000
_diffrn_reflns_point_group_measured_fraction_max 0.999
_diffrn_reflns_theta_full 25.242
_diffrn_reflns_theta_max 27.503
_diffrn_reflns_theta_min 1.588
_diffrn_source 'fine-focus sealed-tube'
_exptl_absorpt_coefficient_mu 0.152
_exptl_absorpt_correction_T_max 0.990
_exptl_absorpt_correction_T_min 0.888
_exptl_absorpt_correction_type multi-scan
_exptl_absorpt_process_details '<i>SADABS</i> (Krause et al., 2015)'
_exptl_crystal_colour 'very pale pink'
_exptl_crystal_density_diffrn 1.297
_exptl_crystal_description block
_exptl_crystal_F_000 707
_exptl_crystal_size_max 0.300
_exptl_crystal_size_mid 0.280
_exptl_crystal_size_min 0.170
_refine_diff_density_max 1.089
_refine_diff_density_min -0.412
_refine_diff_density_rms 0.043
_refine_ls_extinction_method none
_refine_ls_goodness_of_fit_ref 1.068
_refine_ls_hydrogen_treatment constr
_refine_ls_matrix_type full
_refine_ls_number_parameters 488
_refine_ls_number_reflns 7973
_refine_ls_number_restraints 0
_refine_ls_restrained_S_all 1.068
_refine_ls_R_factor_all 0.0560
_refine_ls_R_factor_gt 0.0438
_refine_ls_shift/su_max 0.001
_refine_ls_shift/su_mean 0.000
_refine_ls_structure_factor_coef Fsqd
_refine_ls_weighting_details 'w=1/[\s^2^(Fo^2^)+(0.0554P)^2^+0.6429P] where P=(Fo^2^+2Fc^2^)/3'
_refine_ls_weighting_scheme calc
_refine_ls_wR_factor_gt 0.1128
_refine_ls_wR_factor_ref 0.1210
_reflns_Friedel_coverage 0.000
_reflns_number_gt 6373
_reflns_number_total 7973
_reflns_threshold_expression 'I > 2\s(I)'
_cod_data_source_file jp9b04203_si_002.cif
_cod_data_source_block k15080u
_cod_original_formula_sum 'C48 H32.50 Cl O2'
_cod_database_code 1552737
_shelx_shelxl_version_number 2014/7
_shelx_space_group_comment
; 
The symmetry employed for this shelxl refinement is uniquely defined 
by the following loop, which should always be used as a source of 
symmetry information in preference to the above space-group names. 
They are only intended as comments. 
;
_shelx_estimated_absorpt_t_min 0.956
_shelx_estimated_absorpt_t_max 0.975
_exptl_absorpt_special_details
; 
In addition to absorption, multi-scan techniques also correct other slowly 
varying changes in scale factor over reciprocal space, such as those caused 
by x-ray beam inhomogeneity, goniometer imperfection, crystal decomposition, 
crystal longer than the x-ray beam cross section, absorption by the crystal 
mount etc.  These account, by and large, for much of the difference between 
estimated values of Tmin and Tmax and the _exptl_absorpt_correction_ values. 
;

loop_
_space_group_symop_operation_xyz
'x, y, z'
'-x, -y, -z'

loop_
_atom_site_label
_atom_site_type_symbol
_atom_site_fract_x
_atom_site_fract_y
_atom_site_fract_z
_atom_site_U_iso_or_equiv
_atom_site_adp_type
_atom_site_occupancy
_atom_site_site_symmetry_order
_atom_site_calc_flag
_atom_site_refinement_flags_posn
_atom_site_refinement_flags_adp
_atom_site_refinement_flags_occupancy
_atom_site_disorder_assembly
_atom_site_disorder_group
O1 O 0.69461(8) 0.12574(8) 0.64848(7) 0.0254(2) Uani 1 1 d . . . . .
C1 C 0.62638(11) 0.07145(11) 0.73952(10) 0.0233(3) Uani 1 1 d . . . . .
O2 O 0.61488(8) 0.21248(8) 0.58471(7) 0.0248(2) Uani 1 1 d . . . . .
C2 C 0.53512(11) 0.01478(11) 0.69593(10) 0.0230(3) Uani 1 1 d . . . . .
C3 C 0.52279(12) -0.10032(11) 0.71299(10) 0.0259(3) Uani 1 1 d . . . . .
H3A H 0.5746 -0.1534 0.7552 0.031 Uiso 1 1 calc R U . . .
C4 C 0.43277(13) -0.13639(12) 0.66689(11) 0.0293(3) Uani 1 1 d . . . . .
H4A H 0.4224 -0.2147 0.6787 0.035 Uiso 1 1 calc R U . . .
C5 C 0.35811(12) -0.05931(12) 0.60396(11) 0.0294(3) Uani 1 1 d . . . . .
H5A H 0.2967 -0.0853 0.5736 0.035 Uiso 1 1 calc R U . . .
C6 C 0.37215(12) 0.05538(12) 0.58483(10) 0.0262(3) Uani 1 1 d . . . . .
H6A H 0.3221 0.1078 0.5405 0.031 Uiso 1 1 calc R U . . .
C7 C 0.46085(11) 0.09191(11) 0.63186(10) 0.0233(3) Uani 1 1 d . . . . .
C8 C 0.48862(11) 0.21286(11) 0.62343(10) 0.0234(3) Uani 1 1 d . . . . .
C9 C 0.47957(11) 0.24549(11) 0.73406(10) 0.0225(3) Uani 1 1 d . . . . .
C10 C 0.40806(11) 0.33697(11) 0.77152(10) 0.0230(3) Uani 1 1 d . . . . .
C11 C 0.41562(11) 0.35473(11) 0.8779(1) 0.0235(3) Uani 1 1 d . . . . .
C12 C 0.34226(12) 0.44606(12) 0.92221(11) 0.0269(3) Uani 1 1 d . . . . .
H12A H 0.2871 0.4962 0.8809 0.032 Uiso 1 1 calc R U . . .
C13 C 0.34936(12) 0.46334(12) 1.02307(11) 0.0295(3) Uani 1 1 d . . . . .
H13A H 0.2996 0.5252 1.0510 0.035 Uiso 1 1 calc R U . . .
C14 C 0.42983(12) 0.39007(12) 1.08563(11) 0.0295(3) Uani 1 1 d . . . . .
H14A H 0.4338 0.4020 1.1560 0.035 Uiso 1 1 calc R U . . .
C15 C 0.50299(12) 0.30112(12) 1.04552(11) 0.0270(3) Uani 1 1 d . . . . .
H15A H 0.5579 0.2526 1.0883 0.032 Uiso 1 1 calc R U . . .
C16 C 0.49771(11) 0.28066(11) 0.94085(10) 0.0227(3) Uani 1 1 d . . . . .
C17 C 0.57317(11) 0.18691(11) 0.89863(10) 0.0224(3) Uani 1 1 d . . . . .
C18 C 0.56067(11) 0.16885(11) 0.79799(10) 0.0218(3) Uani 1 1 d . . . . .
C19 C 0.71653(12) -0.01248(11) 0.79023(10) 0.0249(3) Uani 1 1 d . . . . .
C20 C 0.78946(12) -0.09048(11) 0.82116(10) 0.0262(3) Uani 1 1 d . . . . .
C21 C 0.87558(12) -0.18153(11) 0.86426(11) 0.0253(3) Uani 1 1 d . . . . .
C22 C 0.84943(12) -0.24261(12) 0.96119(11) 0.0290(3) Uani 1 1 d . . . . .
H22A H 0.7748 -0.2243 0.9981 0.035 Uiso 1 1 calc R U . . .
C23 C 0.93228(13) -0.32989(12) 1.00347(12) 0.0317(3) Uani 1 1 d . . . . .
H23A H 0.9147 -0.3707 1.0698 0.038 Uiso 1 1 calc R U . . .
C24 C 1.04086(13) -0.35788(12) 0.94918(12) 0.0318(3) Uani 1 1 d . . . . .
H24A H 1.0974 -0.4179 0.9784 0.038 Uiso 1 1 calc R U . . .
C25 C 1.06699(13) -0.29860(13) 0.85265(12) 0.0328(3) Uani 1 1 d . . . . .
H25A H 1.1412 -0.3183 0.8155 0.039 Uiso 1 1 calc R U . . .
C26 C 0.98507(12) -0.21057(12) 0.81002(11) 0.0300(3) Uani 1 1 d . . . . .
H26A H 1.0033 -0.1698 0.7438 0.036 Uiso 1 1 calc R U . . .
C27 C 0.42798(12) 0.29072(11) 0.54256(10) 0.0251(3) Uani 1 1 d . . . . .
C28 C 0.37918(12) 0.34527(11) 0.47011(10) 0.0258(3) Uani 1 1 d . . . . .
C29 C 0.31441(11) 0.41507(11) 0.38917(10) 0.0246(3) Uani 1 1 d . . . . .
C30 C 0.23624(12) 0.36892(12) 0.33614(11) 0.0277(3) Uani 1 1 d . . . . .
H30A H 0.2295 0.2898 0.3505 0.033 Uiso 1 1 calc R U . . .
C31 C 0.16884(12) 0.43871(13) 0.26277(11) 0.0302(3) Uani 1 1 d . . . . .
H31A H 0.1154 0.4075 0.2271 0.036 Uiso 1 1 calc R U . . .
C32 C 0.17920(12) 0.55422(12) 0.24115(11) 0.0283(3) Uani 1 1 d . . . . .
H32A H 0.1318 0.6021 0.1917 0.034 Uiso 1 1 calc R U . . .
C33 C 0.25867(12) 0.59990(12) 0.29167(11) 0.0280(3) Uani 1 1 d . . . . .
H33A H 0.2666 0.6787 0.2758 0.034 Uiso 1 1 calc R U . . .
C34 C 0.32626(12) 0.53090(12) 0.36509(10) 0.0263(3) Uani 1 1 d . . . . .
H34A H 0.3809 0.5622 0.3993 0.032 Uiso 1 1 calc R U . . .
C35 C 0.31829(12) 0.41633(12) 0.71014(10) 0.0259(3) Uani 1 1 d . . . . .
C36 C 0.21039(12) 0.38248(14) 0.69832(11) 0.0331(3) Uani 1 1 d . . . . .
H36A H 0.1952 0.3081 0.7274 0.040 Uiso 1 1 calc R U . . .
C37 C 0.12454(14) 0.45665(16) 0.64427(13) 0.0414(4) Uani 1 1 d . . . . .
H37A H 0.0513 0.4326 0.6360 0.050 Uiso 1 1 calc R U . . .
C38 C 0.14542(15) 0.56517(16) 0.60253(13) 0.0434(4) Uani 1 1 d . . . . .
H38 H 0.0864 0.6159 0.5660 0.052 Uiso 1 1 calc R U . . .
C39 C 0.25265(15) 0.60001(14) 0.61402(12) 0.0381(4) Uani 1 1 d . . . . .
H39A H 0.2674 0.6745 0.5849 0.046 Uiso 1 1 calc R U . . .
C40 C 0.33823(13) 0.52616(12) 0.66797(11) 0.0298(3) Uani 1 1 d . . . . .
H40A H 0.4113 0.5507 0.6763 0.036 Uiso 1 1 calc R U . . .
C41 C 0.66519(11) 0.11933(11) 0.96552(10) 0.0238(3) Uani 1 1 d . . . . .
C42 C 0.78047(12) 0.14478(12) 0.95020(11) 0.0276(3) Uani 1 1 d . . . . .
H42A H 0.8006 0.2001 0.8941 0.033 Uiso 1 1 calc R U . . .
C43 C 0.86596(13) 0.09036(13) 1.01591(12) 0.0325(3) Uani 1 1 d . . . . .
H43A H 0.9444 0.1082 1.0047 0.039 Uiso 1 1 calc R U . . .
C44 C 0.83709(13) 0.01013(13) 1.09787(12) 0.0337(3) Uani 1 1 d . . . . .
H44 H 0.8958 -0.0273 1.1429 0.040 Uiso 1 1 calc R U . . .
C45 C 0.72261(13) -0.01591(13) 1.11454(11) 0.0319(3) Uani 1 1 d . . . . .
H45A H 0.7029 -0.0712 1.1708 0.038 Uiso 1 1 calc R U . . .
C46 C 0.63693(12) 0.03899(12) 1.04887(10) 0.0275(3) Uani 1 1 d . . . . .
H46A H 0.5584 0.0216 1.0608 0.033 Uiso 1 1 calc R U . . .
C1S C 0.0560(3) 0.8425(4) 0.4238(3) 0.0599(11) Uani 0.5 1 d . . P A 1
H1S1 H 0.1013 0.9073 0.4197 0.072 Uiso 0.5 1 calc R U P A 1
H1S2 H 0.1108 0.7708 0.4411 0.072 Uiso 0.5 1 calc R U P A 1
Cl1S Cl 0.00236(10) 0.84114(12) 0.30285(10) 0.0667(3) Uani 0.5 1 d . . P A 1
Cl2S Cl -0.05818(9) 0.85539(12) 0.52315(8) 0.0702(3) Uani 0.5 1 d . . P A 1
C1H C -0.0023(3) 0.9396(3) 0.4907(3) 0.0473(8) Uani 0.5 1 d . . P B 2
H1H1 H -0.0706 0.9120 0.5335 0.057 Uiso 0.5 1 calc R U P B 2
H1H2 H 0.0704 0.8905 0.5147 0.057 Uiso 0.5 1 calc R U P B 2
C2H C -0.0129(3) 0.9254(3) 0.3780(3) 0.0406(7) Uani 0.5 1 d . . P B 2
H2H1 H 0.0551 0.9531 0.3348 0.049 Uiso 0.5 1 calc R U P B 2
H2H2 H -0.0860 0.9737 0.3539 0.049 Uiso 0.5 1 calc R U P B 2
C3H C -0.0163(4) 0.8018(3) 0.3610(4) 0.0491(9) Uani 0.5 1 d . . P B 2
H3H1 H 0.0611 0.7561 0.3726 0.074 Uiso 0.5 1 calc R U P B 2
H3H2 H -0.0356 0.7998 0.2894 0.074 Uiso 0.5 1 calc R U P B 2
H3H3 H -0.0768 0.7703 0.4100 0.074 Uiso 0.5 1 calc R U P B 2

loop_
_atom_site_aniso_label
_atom_site_aniso_U_11
_atom_site_aniso_U_22
_atom_site_aniso_U_33
_atom_site_aniso_U_23
_atom_site_aniso_U_13
_atom_site_aniso_U_12
O1 0.0231(4) 0.0248(5) 0.0257(5) 0.0023(4) -0.0007(4) -0.0009(4)
C1 0.0251(6) 0.0211(6) 0.0227(6) -0.0012(5) 0.0000(5) -0.0033(5)
O2 0.0240(5) 0.0238(5) 0.0244(5) 0.0023(4) -0.0014(4) -0.0015(4)
C2 0.0236(6) 0.0241(6) 0.0213(6) -0.0045(5) 0.0010(5) -0.0038(5)
C3 0.0284(7) 0.0236(6) 0.0250(6) -0.0041(5) 0.0005(5) -0.0026(5)
C4 0.0344(7) 0.0237(7) 0.0308(7) -0.0072(6) 0.0021(6) -0.0072(6)
C5 0.0303(7) 0.0313(7) 0.0295(7) -0.0100(6) -0.0004(6) -0.0091(6)
C6 0.0269(7) 0.0288(7) 0.0231(6) -0.0042(5) -0.0012(5) -0.0038(5)
C7 0.0249(6) 0.0235(6) 0.0213(6) -0.0042(5) 0.0014(5) -0.0033(5)
C8 0.0226(6) 0.0236(6) 0.0234(6) -0.0016(5) -0.0020(5) -0.0028(5)
C9 0.0230(6) 0.0216(6) 0.0231(6) -0.0013(5) -0.0001(5) -0.0063(5)
C10 0.0218(6) 0.0223(6) 0.0245(6) -0.0010(5) -0.0005(5) -0.0045(5)
C11 0.0230(6) 0.0222(6) 0.0254(6) -0.0025(5) 0.0012(5) -0.0060(5)
C12 0.0253(6) 0.0252(7) 0.0287(7) -0.0026(5) 0.0009(5) -0.0021(5)
C13 0.0298(7) 0.0276(7) 0.0306(7) -0.0081(6) 0.0047(6) -0.0028(5)
C14 0.0317(7) 0.0328(7) 0.0250(7) -0.0065(6) 0.0026(5) -0.0082(6)
C15 0.0284(7) 0.0268(7) 0.0266(7) -0.0032(5) -0.0017(5) -0.0066(5)
C16 0.0224(6) 0.0219(6) 0.0244(6) -0.0027(5) 0.0005(5) -0.0060(5)
C17 0.0220(6) 0.0214(6) 0.0238(6) 0.0001(5) -0.0001(5) -0.0062(5)
C18 0.0214(6) 0.0198(6) 0.0242(6) -0.0014(5) -0.0004(5) -0.0046(5)
C19 0.0256(6) 0.0230(6) 0.0263(7) -0.0039(5) -0.0008(5) -0.0039(5)
C20 0.0276(7) 0.0241(6) 0.0275(7) -0.0055(5) -0.0008(5) -0.0047(5)
C21 0.0245(6) 0.0218(6) 0.0306(7) -0.0053(5) -0.0059(5) -0.0022(5)
C22 0.0275(7) 0.0251(7) 0.0340(7) -0.0039(6) -0.0011(6) -0.0028(5)
C23 0.0348(7) 0.0266(7) 0.0324(7) 0.0012(6) -0.0051(6) -0.0036(6)
C24 0.0296(7) 0.0253(7) 0.0397(8) -0.0043(6) -0.0092(6) 0.0022(5)
C25 0.0265(7) 0.0331(8) 0.0381(8) -0.0079(6) -0.0018(6) 0.0005(6)
C26 0.0295(7) 0.0302(7) 0.0298(7) -0.0034(6) -0.0026(6) -0.0031(6)
C27 0.0276(7) 0.0237(6) 0.0245(6) -0.0041(5) -0.0008(5) -0.0045(5)
C28 0.0275(7) 0.0246(7) 0.0253(7) -0.0034(5) 0.0004(5) -0.0048(5)
C29 0.0256(6) 0.0253(6) 0.0216(6) -0.0021(5) 0.0002(5) -0.0016(5)
C30 0.0297(7) 0.0242(7) 0.0295(7) -0.0034(5) -0.0021(5) -0.0048(5)
C31 0.0278(7) 0.0340(7) 0.0305(7) -0.0069(6) -0.0043(6) -0.0061(6)
C32 0.0275(7) 0.0311(7) 0.0243(7) 0.0002(5) -0.0035(5) -0.0006(5)
C33 0.0305(7) 0.0253(7) 0.0270(7) 0.0004(5) -0.0005(5) -0.0043(5)
C34 0.0263(6) 0.0276(7) 0.0256(7) -0.0024(5) -0.0026(5) -0.0059(5)
C35 0.0252(6) 0.0273(7) 0.0231(6) -0.0043(5) 0.0010(5) 0.0015(5)
C36 0.0264(7) 0.0398(8) 0.0310(7) -0.0009(6) 0.0000(6) -0.0034(6)
C37 0.0249(7) 0.0586(11) 0.0375(8) -0.0044(8) -0.0031(6) 0.0026(7)
C38 0.0385(9) 0.0501(10) 0.0336(8) -0.0006(7) -0.0046(7) 0.0151(7)
C39 0.0469(9) 0.0301(8) 0.0313(8) -0.0012(6) -0.0004(7) 0.0085(7)
C40 0.0331(7) 0.0277(7) 0.0268(7) -0.0037(6) 0.0001(6) 0.0004(6)
C41 0.0249(6) 0.0229(6) 0.0238(6) -0.0057(5) -0.0017(5) -0.0015(5)
C42 0.0273(7) 0.0256(7) 0.0301(7) -0.0033(5) -0.0013(5) -0.0049(5)
C43 0.0258(7) 0.0335(8) 0.0393(8) -0.0090(6) -0.0061(6) -0.0017(6)
C44 0.0330(7) 0.0357(8) 0.0316(7) -0.0068(6) -0.0103(6) 0.0044(6)
C45 0.0374(8) 0.0311(7) 0.0247(7) -0.0002(6) -0.0024(6) -0.0001(6)
C46 0.0273(7) 0.0294(7) 0.0256(7) -0.0026(5) -0.0016(5) -0.0046(5)
C1S 0.0400(19) 0.089(3) 0.047(2) 0.008(2) -0.0051(16) -0.013(2)
Cl1S 0.0591(6) 0.0878(9) 0.0492(6) 0.0031(6) -0.0156(5) -0.0021(6)
Cl2S 0.0422(5) 0.1125(9) 0.0492(5) 0.0099(6) 0.0061(4) -0.0139(5)
C1H 0.0474(19) 0.046(2) 0.050(2) -0.0069(16) -0.0065(16) -0.0097(16)
C2H 0.0416(17) 0.0367(17) 0.0425(18) -0.0050(14) 0.0007(14) -0.0052(14)
C3H 0.065(3) 0.038(2) 0.045(2) 0.0017(17) -0.0099(19) -0.0148(17)

loop_
_atom_type_symbol
_atom_type_description
_atom_type_scat_dispersion_real
_atom_type_scat_dispersion_imag
_atom_type_scat_source
C C 0.0033 0.0016 'International Tables Vol C Tables 4.2.6.8 and 6.1.1.4'
H H 0.0000 0.0000 'International Tables Vol C Tables 4.2.6.8 and 6.1.1.4'
O O 0.0106 0.0060 'International Tables Vol C Tables 4.2.6.8 and 6.1.1.4'
Cl Cl 0.1484 0.1585 'International Tables Vol C Tables 4.2.6.8 and 6.1.1.4'

loop_
_geom_angle_atom_site_label_1
_geom_angle_atom_site_label_2
_geom_angle_atom_site_label_3
_geom_angle
_geom_angle_site_symmetry_1
O2 O1 C1 110.36(8) .
C19 C1 O1 102.83(10) .
C19 C1 C2 111.95(11) .
O1 C1 C2 106.54(10) .
C19 C1 C18 119.60(11) .
O1 C1 C18 106.58(10) .
C2 C1 C18 108.34(10) .
O1 O2 C8 111.75(8) .
C3 C2 C7 120.57(12) .
C3 C2 C1 126.80(12) .
C7 C2 C1 112.63(11) .
C2 C3 C4 118.57(13) .
C2 C3 H3A 120.7 .
C4 C3 H3A 120.7 .
C5 C4 C3 120.80(13) .
C5 C4 H4A 119.6 .
C3 C4 H4A 119.6 .
C4 C5 C6 120.68(13) .
C4 C5 H5A 119.7 .
C6 C5 H5A 119.7 .
C5 C6 C7 118.65(13) .
C5 C6 H6A 120.7 .
C7 C6 H6A 120.7 .
C6 C7 C2 120.71(12) .
C6 C7 C8 126.92(12) .
C2 C7 C8 112.37(11) .
C27 C8 O2 101.91(10) .
C27 C8 C7 113.37(11) .
O2 C8 C7 108.39(10) .
C27 C8 C9 119.37(11) .
O2 C8 C9 105.55(10) .
C7 C8 C9 107.39(10) .
C10 C9 C18 121.69(12) .
C10 C9 C8 127.02(12) .
C18 C9 C8 111.26(11) .
C9 C10 C11 118.31(12) .
C9 C10 C35 123.98(12) .
C11 C10 C35 117.64(11) .
C12 C11 C16 118.59(12) .
C12 C11 C10 121.17(12) .
C16 C11 C10 120.25(11) .
C13 C12 C11 121.34(13) .
C13 C12 H12A 119.3 .
C11 C12 H12A 119.3 .
C12 C13 C14 120.26(12) .
C12 C13 H13A 119.9 .
C14 C13 H13A 119.9 .
C15 C14 C13 120.23(13) .
C15 C14 H14A 119.9 .
C13 C14 H14A 119.9 .
C14 C15 C16 120.92(13) .
C14 C15 H15A 119.5 .
C16 C15 H15A 119.5 .
C11 C16 C15 118.67(12) .
C11 C16 C17 120.10(11) .
C15 C16 C17 121.24(12) .
C18 C17 C16 118.50(12) .
C18 C17 C41 124.14(11) .
C16 C17 C41 117.26(11) .
C17 C18 C9 121.06(11) .
C17 C18 C1 127.41(11) .
C9 C18 C1 111.53(11) .
C20 C19 C1 170.90(14) .
C19 C20 C21 176.56(14) .
C22 C21 C26 119.38(12) .
C22 C21 C20 119.71(12) .
C26 C21 C20 120.90(13) .
C23 C22 C21 120.00(13) .
C23 C22 H22A 120.0 .
C21 C22 H22A 120.0 .
C22 C23 C24 120.19(14) .
C22 C23 H23A 119.9 .
C24 C23 H23A 119.9 .
C25 C24 C23 120.17(13) .
C25 C24 H24A 119.9 .
C23 C24 H24A 119.9 .
C24 C25 C26 120.09(13) .
C24 C25 H25A 120.0 .
C26 C25 H25A 120.0 .
C25 C26 C21 120.15(13) .
C25 C26 H26A 119.9 .
C21 C26 H26A 119.9 .
C28 C27 C8 173.12(14) .
C27 C28 C29 175.51(14) .
C34 C29 C30 119.49(12) .
C34 C29 C28 120.03(12) .
C30 C29 C28 120.45(12) .
C31 C30 C29 119.92(13) .
C31 C30 H30A 120.0 .
C29 C30 H30A 120.0 .
C30 C31 C32 120.15(13) .
C30 C31 H31A 119.9 .
C32 C31 H31A 119.9 .
C31 C32 C33 120.19(13) .
C31 C32 H32A 119.9 .
C33 C32 H32A 119.9 .
C34 C33 C32 120.06(13) .
C34 C33 H33A 120.0 .
C32 C33 H33A 120.0 .
C33 C34 C29 120.16(12) .
C33 C34 H34A 119.9 .
C29 C34 H34A 119.9 .
C36 C35 C40 118.87(13) .
C36 C35 C10 119.74(12) .
C40 C35 C10 121.33(12) .
C35 C36 C37 120.42(15) .
C35 C36 H36A 119.8 .
C37 C36 H36A 119.8 .
C38 C37 C36 120.19(15) .
C38 C37 H37A 119.9 .
C36 C37 H37A 119.9 .
C37 C38 C39 119.91(14) .
C37 C38 H38 120.0 .
C39 C38 H38 120.0 .
C40 C39 C38 119.94(15) .
C40 C39 H39A 120.0 .
C38 C39 H39A 120.0 .
C39 C40 C35 120.66(14) .
C39 C40 H40A 119.7 .
C35 C40 H40A 119.7 .
C46 C41 C42 118.85(12) .
C46 C41 C17 121.87(12) .
C42 C41 C17 119.01(12) .
C43 C42 C41 120.69(13) .
C43 C42 H42A 119.7 .
C41 C42 H42A 119.7 .
C44 C43 C42 119.93(13) .
C44 C43 H43A 120.0 .
C42 C43 H43A 120.0 .
C43 C44 C45 120.15(13) .
C43 C44 H44 119.9 .
C45 C44 H44 119.9 .
C44 C45 C46 119.86(13) .
C44 C45 H45A 120.1 .
C46 C45 H45A 120.1 .
C45 C46 C41 120.51(13) .
C45 C46 H46A 119.7 .
C41 C46 H46A 119.7 .
Cl1S C1S Cl2S 112.1(2) .
Cl1S C1S H1S1 109.2 .
Cl2S C1S H1S1 109.2 .
Cl1S C1S H1S2 109.2 .
Cl2S C1S H1S2 109.2 .
H1S1 C1S H1S2 107.9 .
C1H C1H C2H 114.4(4) 2_576
C1H C1H H1H1 108.7 2_576
C2H C1H H1H1 108.7 .
C1H C1H H1H2 108.7 2_576
C2H C1H H1H2 108.7 .
H1H1 C1H H1H2 107.6 .
C1H C2H C3H 113.4(3) .
C1H C2H H2H1 108.9 .
C3H C2H H2H1 108.9 .
C1H C2H H2H2 108.9 .
C3H C2H H2H2 108.9 .
H2H1 C2H H2H2 107.7 .
C2H C3H H3H1 109.5 .
C2H C3H H3H2 109.5 .
H3H1 C3H H3H2 109.5 .
C2H C3H H3H3 109.5 .
H3H1 C3H H3H3 109.5 .
H3H2 C3H H3H3 109.5 .

loop_
_geom_bond_atom_site_label_1
_geom_bond_atom_site_label_2
_geom_bond_distance
_geom_bond_site_symmetry_2
O1 O2 1.4838(12) .
O1 C1 1.4838(15) .
C1 C19 1.4580(18) .
C1 C2 1.5217(18) .
C1 C18 1.5333(17) .
O2 C8 1.4868(15) .
C2 C3 1.3872(18) .
C2 C7 1.3931(18) .
C3 C4 1.3928(19) .
C3 H3A 0.9500 .
C4 C5 1.387(2) .
C4 H4A 0.9500 .
C5 C6 1.388(2) .
C5 H5A 0.9500 .
C6 C7 1.3895(18) .
C6 H6A 0.9500 .
C7 C8 1.5128(18) .
C8 C27 1.4545(18) .
C8 C9 1.5296(18) .
C9 C10 1.3735(18) .
C9 C18 1.4351(18) .
C10 C11 1.4391(18) .
C10 C35 1.4940(18) .
C11 C12 1.4198(18) .
C11 C16 1.4213(18) .
C12 C13 1.3658(19) .
C12 H12A 0.9500 .
C13 C14 1.403(2) .
C13 H13A 0.9500 .
C14 C15 1.3741(19) .
C14 H14A 0.9500 .
C15 C16 1.4222(18) .
C15 H15A 0.9500 .
C16 C17 1.4395(18) .
C17 C18 1.3779(18) .
C17 C41 1.4938(18) .
C19 C20 1.2006(19) .
C20 C21 1.4377(18) .
C21 C22 1.396(2) .
C21 C26 1.3980(19) .
C22 C23 1.3846(19) .
C22 H22A 0.9500 .
C23 C24 1.388(2) .
C23 H23A 0.9500 .
C24 C25 1.383(2) .
C24 H24A 0.9500 .
C25 C26 1.385(2) .
C25 H25A 0.9500 .
C26 H26A 0.9500 .
C27 C28 1.1994(19) .
C28 C29 1.4360(18) .
C29 C34 1.3985(19) .
C29 C30 1.4000(19) .
C30 C31 1.3845(19) .
C30 H30A 0.9500 .
C31 C32 1.389(2) .
C31 H31A 0.9500 .
C32 C33 1.389(2) .
C32 H32A 0.9500 .
C33 C34 1.3821(19) .
C33 H33A 0.9500 .
C34 H34A 0.9500 .
C35 C36 1.389(2) .
C35 C40 1.393(2) .
C36 C37 1.389(2) .
C36 H36A 0.9500 .
C37 C38 1.380(3) .
C37 H37A 0.9500 .
C38 C39 1.386(3) .
C38 H38 0.9500 .
C39 C40 1.385(2) .
C39 H39A 0.9500 .
C40 H40A 0.9500 .
C41 C46 1.3927(19) .
C41 C42 1.3931(19) .
C42 C43 1.3846(19) .
C42 H42A 0.9500 .
C43 C44 1.382(2) .
C43 H43A 0.9500 .
C44 C45 1.387(2) .
C44 H44 0.9500 .
C45 C46 1.3874(19) .
C45 H45A 0.9500 .
C46 H46A 0.9500 .
C1S Cl1S 1.744(4) .
C1S Cl2S 1.753(4) .
C1S H1S1 0.9900 .
C1S H1S2 0.9900 .
C1H C1H 1.504(7) 2_576
C1H C2H 1.515(5) .
C1H H1H1 0.9900 .
C1H H1H2 0.9900 .
C2H C3H 1.526(5) .
C2H H2H1 0.9900 .
C2H H2H2 0.9900 .
C3H H3H1 0.9800 .
C3H H3H2 0.9800 .
C3H H3H3 0.9800 .

loop_
_geom_torsion_atom_site_label_1
_geom_torsion_atom_site_label_2
_geom_torsion_atom_site_label_3
_geom_torsion_atom_site_label_4
_geom_torsion
_geom_torsion_site_symmetry_1
O2 O1 C1 C19 178.14(9) .
O2 O1 C1 C2 60.27(11) .
O2 O1 C1 C18 -55.25(12) .
C1 O1 O2 C8 -5.54(12) .
C19 C1 C2 C3 9.52(18) .
O1 C1 C2 C3 121.20(13) .
C18 C1 C2 C3 -124.48(13) .
C19 C1 C2 C7 -169.48(11) .
O1 C1 C2 C7 -57.80(13) .
C18 C1 C2 C7 56.53(14) .
C7 C2 C3 C4 -1.61(19) .
C1 C2 C3 C4 179.46(12) .
C2 C3 C4 C5 1.0(2) .
C3 C4 C5 C6 0.6(2) .
C4 C5 C6 C7 -1.4(2) .
C5 C6 C7 C2 0.75(19) .
C5 C6 C7 C8 -178.33(12) .
C3 C2 C7 C6 0.77(19) .
C1 C2 C7 C6 179.83(11) .
C3 C2 C7 C8 179.97(11) .
C1 C2 C7 C8 -0.96(15) .
O1 O2 C8 C27 -172.45(9) .
O1 O2 C8 C7 -52.63(12) .
O1 O2 C8 C9 62.17(11) .
C6 C7 C8 C27 -11.68(18) .
C2 C7 C8 C27 169.18(11) .
C6 C7 C8 O2 -124.05(13) .
C2 C7 C8 O2 56.81(13) .
C6 C7 C8 C9 122.37(13) .
C2 C7 C8 C9 -56.78(13) .
C27 C8 C9 C10 8.04(19) .
O2 C8 C9 C10 121.77(13) .
C7 C8 C9 C10 -122.74(13) .
C27 C8 C9 C18 -169.95(11) .
O2 C8 C9 C18 -56.23(13) .
C7 C8 C9 C18 59.26(13) .
C18 C9 C10 C11 -0.25(18) .
C8 C9 C10 C11 -178.06(12) .
C18 C9 C10 C35 -177.14(12) .
C8 C9 C10 C35 5.1(2) .
C9 C10 C11 C12 -178.52(12) .
C35 C10 C11 C12 -1.43(18) .
C9 C10 C11 C16 1.69(18) .
C35 C10 C11 C16 178.79(11) .
C16 C11 C12 C13 -0.07(19) .
C10 C11 C12 C13 -179.85(12) .
C11 C12 C13 C14 -0.3(2) .
C12 C13 C14 C15 0.7(2) .
C13 C14 C15 C16 -0.8(2) .
C12 C11 C16 C15 -0.03(18) .
C10 C11 C16 C15 179.76(12) .
C12 C11 C16 C17 179.76(12) .
C10 C11 C16 C17 -0.45(18) .
C14 C15 C16 C11 0.46(19) .
C14 C15 C16 C17 -179.32(12) .
C11 C16 C17 C18 -2.27(18) .
C15 C16 C17 C18 177.50(12) .
C11 C16 C17 C41 174.30(11) .
C15 C16 C17 C41 -5.92(18) .
C16 C17 C18 C9 3.75(18) .
C41 C17 C18 C9 -172.57(11) .
C16 C17 C18 C1 -176.58(12) .
C41 C17 C18 C1 7.1(2) .
C10 C9 C18 C17 -2.56(19) .
C8 C9 C18 C17 175.56(11) .
C10 C9 C18 C1 177.73(11) .
C8 C9 C18 C1 -4.15(14) .
C19 C1 C18 C17 -2.35(19) .
O1 C1 C18 C17 -118.17(13) .
C2 C1 C18 C17 127.53(13) .
C19 C1 C18 C9 177.34(11) .
O1 C1 C18 C9 61.52(13) .
C2 C1 C18 C9 -52.78(13) .
C26 C21 C22 C23 1.0(2) .
C20 C21 C22 C23 -179.56(13) .
C21 C22 C23 C24 -0.8(2) .
C22 C23 C24 C25 0.1(2) .
C23 C24 C25 C26 0.4(2) .
C24 C25 C26 C21 -0.2(2) .
C22 C21 C26 C25 -0.5(2) .
C20 C21 C26 C25 -179.95(13) .
C34 C29 C30 C31 -1.9(2) .
C28 C29 C30 C31 176.01(12) .
C29 C30 C31 C32 0.4(2) .
C30 C31 C32 C33 1.1(2) .
C31 C32 C33 C34 -1.2(2) .
C32 C33 C34 C29 -0.4(2) .
C30 C29 C34 C33 1.90(19) .
C28 C29 C34 C33 -176.06(12) .
C9 C10 C35 C36 78.01(17) .
C11 C10 C35 C36 -98.90(15) .
C9 C10 C35 C40 -104.84(16) .
C11 C10 C35 C40 78.24(16) .
C40 C35 C36 C37 0.7(2) .
C10 C35 C36 C37 177.96(13) .
C35 C36 C37 C38 -0.6(2) .
C36 C37 C38 C39 0.4(2) .
C37 C38 C39 C40 -0.5(2) .
C38 C39 C40 C35 0.7(2) .
C36 C35 C40 C39 -0.8(2) .
C10 C35 C40 C39 -177.98(12) .
C18 C17 C41 C46 -107.00(15) .
C16 C17 C41 C46 76.63(16) .
C18 C17 C41 C42 79.03(17) .
C16 C17 C41 C42 -97.33(14) .
C46 C41 C42 C43 0.7(2) .
C17 C41 C42 C43 174.84(12) .
C41 C42 C43 C44 -0.2(2) .
C42 C43 C44 C45 -0.1(2) .
C43 C44 C45 C46 -0.2(2) .
C44 C45 C46 C41 0.7(2) .
C42 C41 C46 C45 -0.9(2) .
C17 C41 C46 C45 -174.90(12) .
C1H C1H C2H C3H 179.5(4) 2_576
